data_1577161
loop_
_publ_author_name
'Leypold, Mario'
'Poli, Lorenzo'
'Earl, Max'
'Putra, Okky D.'
'Kwapien, Karolina'
'Lewis, Richard J.'
'Murphy, John J.'
'Passamonti, Marta'
'von Sydow, Lena M.'
'Spelling, Victor'
'Asproudis, Ioannis'
'Sardana, Malvika'
'Gatti, Claudia'
'Seki, Hikaru'
'Lemaitre, Thomas'
'Juskaite, Radvile'
'Gopalakrishnan, Ranganath'
'Francis, Stuart J.'
'Gardelli, Cristina'
'Norrby, Per-Ola'
'Czechtizky, Werngard'

_publ_section_title
;
 Regioselective synthesis of aza-saccharins via anionic [1,4] Fries-type
 rearrangement of aryl sulfonimidoyl fluorides
;
_journal_name_full 'Chemical Science'
_journal_paper_doi 10.1039/D6SC00432F
_journal_year 2026
_chemical_formula_moiety 'C10 H9 Cl F N O4 S'
_chemical_formula_sum 'C10 H9 Cl F N O4 S'
_chemical_formula_weight 293.69
_space_group_crystal_system triclinic
_space_group_IT_number 2
_space_group_name_Hall '-P 1'
_space_group_name_H-M_alt 'P -1'
_atom_sites_solution_hydrogens geom
_atom_sites_solution_primary dual
_audit_creation_date 2025-12-18
_audit_creation_method
;
Olex2 1.5
(compiled 2024.02.16 svn.r378c4104 for OlexSys, GUI svn.r6928)
;
_audit_update_record
;
2025-12-18 deposited with the CCDC.	2026-04-17 downloaded from the CCDC.
;
_cell_angle_alpha 104.1960(10)
_cell_angle_beta 90.634(4)
_cell_angle_gamma 92.555(4)
_cell_formula_units_Z 2
_cell_length_a 7.0402(5)
_cell_length_b 8.2666(2)
_cell_length_c 10.7074(2)
_cell_measurement_reflns_used 8336
_cell_measurement_temperature 100(2)
_cell_measurement_theta_max 72.2600
_cell_measurement_theta_min 4.2500
_cell_volume 603.37(5)
_computing_cell_refinement 'CrysAlisPro 1.171.44.95a (Rigaku OD, 2025)'
_computing_data_collection 'CrysAlisPro system (CCD 44.95a 64-bit (release 24-02-2025))'
_computing_data_reduction 'CrysAlisPro 1.171.44.95a (Rigaku OD, 2025)'
_computing_molecular_graphics 'Olex2 1.5 (Dolomanov et al., 2009)'
_computing_publication_material 'Olex2 1.5 (Dolomanov et al., 2009)'
_computing_structure_refinement 'SHELXL 2018/3 (Sheldrick, 2015)'
_computing_structure_solution 'SHELXT 2018/2 (Sheldrick, 2018)'
_diffrn_ambient_environment N~2~
_diffrn_ambient_temperature 100(2)
_diffrn_detector 'Hybrid Pixel Array Detector'
_diffrn_detector_area_resol_mean 10.0000
_diffrn_detector_type 'HyPix-Arc 100'
_diffrn_measured_fraction_theta_full 0.999
_diffrn_measured_fraction_theta_max 0.960
_diffrn_measurement_details
;
List of Runs (angles in degrees, time in seconds):

  # Type    Start    End  Width  t~exp~   \w     \q     \k     \f   Frames
#--------------------------------------------------------------------------
  1  \w    -13.00  79.00   0.50    5.61    --   52.50 -82.00  85.00  184
  2  \w    -13.00  79.00   0.50    5.61    --   52.50 -82.00  85.00  184
  3  \w   -143.00 -79.00   0.50   11.71    --  -77.61 -82.00  85.00  128
  4  \w   -103.00 -12.00   0.50   11.71    --  -77.61  82.00-153.00  182
  5  \w    101.00 161.00   0.50   11.71    --   95.27  82.00-153.00  120
  6  \w     29.00 121.00   0.50   11.71    --   95.27 -82.00  85.00  184
  7  \w     80.00 119.00   0.50    5.61    --   52.50  77.00-180.00   78
  8  \w     34.00 104.00   0.50    5.61    --   52.50-125.00  30.00  140
  9  \w   -119.00 -80.00   0.50    5.61    --  -53.06 -77.00  60.00   78
 10  \w    -79.00  13.00   0.50    5.61    --  -53.06  82.00-153.00  184
 11  \w   -119.00 -80.00   0.50    5.61    --  -53.06 -77.00 150.00   78
 12  \w   -147.00 -76.00   0.50   11.71    --  -77.61-125.00 150.00  142
 13  \w   -144.00 -80.00   0.50   11.71    --  -77.61 -77.00 150.00  128
 14  \w   -158.00 -69.00   0.50   11.71    --  -86.25 -64.00  40.84  178
 15  \w   -156.00 -68.00   0.50   11.71    --  -86.25 -68.00   9.94  176
 16  \w     29.00 106.00   0.50   11.71    --   95.27 -99.00 -60.00  154
 17  \w     29.00 106.00   0.50   11.71    --   95.27 -99.00-150.00  154
 18  \w     29.00 106.00   0.50   11.71    --   95.27 -99.00  30.00  154
 19  \w     82.00 172.00   0.50   11.71    --   95.27  38.00 120.00  180
 20  \w     19.00 108.00   0.50   11.71    --   95.27 -38.00  90.00  178
 21  \w     29.00 106.00   0.50   11.71    --   95.27 -99.00 -90.00  154
 22  \w     29.00 106.00   0.50   11.71    --   95.27 -99.00  90.00  154
 23  \w     19.00 108.00   0.50   11.71    --   95.27 -38.00-120.00  178
 24  \w     -6.00  21.00   0.50    5.61    --   30.00  99.00  97.35   54
 25  \w      4.00  31.00   0.50    5.61    --   34.00  88.00 -95.85   54
 26  \w      6.00  33.00   0.50    5.61    --   34.00  86.00-149.31   54
 27  \w      4.00  30.00   0.50    5.61    --   34.00  89.00  32.24   52
 28  \w     38.00 127.00   0.50    5.61    --   58.00  72.00 -89.26  178
 29  \w   -140.00 -52.00   0.50    5.61    --  -70.00 -67.00  95.99  176
 30  \w   -140.00 -52.00   0.50    5.61    --  -70.00 -67.00 -21.45  176
 31  \w   -139.00 -50.00   0.50    5.61    --  -70.00 -72.00   2.32  178
 32  \w   -144.00 -56.00   0.50    5.61    --  -74.00 -68.00  56.01  176
 33  \w   -148.00 -60.00   0.50   11.71    --  -78.00 -67.00 121.51  176
 34  \w   -147.00 -59.00   0.50   11.71    --  -78.00 -70.00-170.92  176
 35  \w   -150.00 -61.00   0.50   11.71    --  -78.00 -62.00-113.02  178
 36  \w   -155.00 -65.00   0.50   11.71    --  -82.00 -60.00-161.39  180
 37  \w   -155.00 -65.00   0.50   11.71    --  -82.00 -59.00 142.19  180
 38  \w   -153.00 -64.00   0.50   11.71    --  -82.00 -64.00 -72.67  178
 39  \w   -157.00 -68.00   0.50   11.71    --  -86.25 -66.00-129.60  178
 40  \w   -156.00 -67.00   0.50   11.71    --  -86.25 -70.00 -44.97  178
 41  \w   -156.00 -68.00   0.50   11.71    --  -86.25 -69.00  81.66  176
 42  \w   -157.00-124.00   0.50   11.71    --  -86.25 -66.00 100.92   66
;
_diffrn_measurement_device 'four-circle diffractometer'
_diffrn_measurement_device_type 'XtaLAB Synergy, Dualflex, HyPix-Arc 100'
_diffrn_measurement_method '\w scans'
_diffrn_orient_matrix_type 'CrysAlisPro convention (1999,Acta A55,543-557)'
_diffrn_orient_matrix_UB_11 -0.0203181000
_diffrn_orient_matrix_UB_12 0.0950281000
_diffrn_orient_matrix_UB_13 -0.1061355000
_diffrn_orient_matrix_UB_21 0.1475736000
_diffrn_orient_matrix_UB_22 0.1348868000
_diffrn_orient_matrix_UB_23 0.0718929000
_diffrn_orient_matrix_UB_31 0.1606651000
_diffrn_orient_matrix_UB_32 -0.0990756000
_diffrn_orient_matrix_UB_33 -0.0748575000
_diffrn_radiation_monochromator mirror
_diffrn_radiation_probe x-ray
_diffrn_radiation_type 'Cu K\a'
_diffrn_radiation_wavelength 1.54184
_diffrn_reflns_av_R_equivalents 0.0870
_diffrn_reflns_av_unetI/netI 0.0375
_diffrn_reflns_Laue_measured_fraction_full 0.999
_diffrn_reflns_Laue_measured_fraction_max 0.960
_diffrn_reflns_limit_h_max 8
_diffrn_reflns_limit_h_min -8
_diffrn_reflns_limit_k_max 10
_diffrn_reflns_limit_k_min -10
_diffrn_reflns_limit_l_max 12
_diffrn_reflns_limit_l_min -13
_diffrn_reflns_number 15416
_diffrn_reflns_point_group_measured_fraction_full 0.999
_diffrn_reflns_point_group_measured_fraction_max 0.960
_diffrn_reflns_theta_full 67.684
_diffrn_reflns_theta_max 74.000
_diffrn_reflns_theta_min 4.260
_diffrn_source 'micro-focus sealed X-ray tube'
_diffrn_source_type 'PhotonJet (Cu) X-ray Source'
_exptl_absorpt_coefficient_mu 4.641
_exptl_absorpt_correction_T_max 0.874
_exptl_absorpt_correction_T_min 0.481
_exptl_absorpt_correction_type gaussian
_exptl_absorpt_process_details
;
CrysAlisPro 1.171.44.95a (Rigaku Oxford Diffraction, 2025)
Numerical absorption correction based on gaussian integration over
a multifaceted crystal model
Empirical absorption correction using spherical harmonics,
implemented in SCALE3 ABSPACK scaling algorithm.
;
_exptl_crystal_colour 'clear colourless'
_exptl_crystal_colour_lustre clear
_exptl_crystal_colour_primary colourless
_exptl_crystal_density_diffrn 1.617
_exptl_crystal_description block
_exptl_crystal_F_000 300
_exptl_crystal_preparation 'The material was recrystallised from a mixture of DCM and heptane by slow evaporation'
_exptl_crystal_recrystallization_method
'The material was recrystallised from a mixture of DCM and heptane by slow evaporation'
_exptl_crystal_size_max 0.08
_exptl_crystal_size_mid 0.05
_exptl_crystal_size_min 0.02
_refine_diff_density_max 0.433
_refine_diff_density_min -0.453
_refine_diff_density_rms 0.067
_refine_ls_extinction_method none
_refine_ls_goodness_of_fit_ref 1.117
_refine_ls_hydrogen_treatment constr
_refine_ls_matrix_type full
_refine_ls_number_parameters 165
_refine_ls_number_reflns 2352
_refine_ls_number_restraints 0
_refine_ls_restrained_S_all 1.117
_refine_ls_R_factor_all 0.0504
_refine_ls_R_factor_gt 0.0444
_refine_ls_shift/su_max 0.000
_refine_ls_shift/su_mean 0.000
_refine_ls_structure_factor_coef Fsqd
_refine_ls_weighting_details 'w=1/[\s^2^(Fo^2^)+(0.0600P)^2^+0.2881P] where P=(Fo^2^+2Fc^2^)/3'
_refine_ls_weighting_scheme calc
_refine_ls_wR_factor_gt 0.1199
_refine_ls_wR_factor_ref 0.1229
_reflns_Friedel_coverage 0.000
_reflns_number_gt 1986
_reflns_number_total 2352
_reflns_threshold_expression 'I > 2\s(I)'
_cod_data_source_file d6sc00432f2.cif
_cod_data_source_block az15042516_100k_fi
_cod_database_code 1577161
_shelx_shelxl_version_number 2018/3
_chemical_oxdiff_formula 'S F N C O Cl'
_shelx_space_group_comment
;
The symmetry employed for this shelxl refinement is uniquely defined
by the following loop, which should always be used as a source of
symmetry information in preference to the above space-group names.
They are only intended as comments.
;
_shelx_estimated_absorpt_t_max 0.913
_shelx_estimated_absorpt_t_min 0.708
_diffrn_oxdiff_digest_od_ed
;

;
_olex2_refinement_description
;
1. Fixed Uiso
 At 1.2 times of:
  All C(H) groups
 At 1.5 times of:
  All C(H,H,H) groups
2.a Aromatic/amide H refined with riding coordinates:
 C2(H2), C3(H3), C4(H4)
2.b Idealised Me refined as rotating group:
 C8(H8A,H8B,H8C), C10(H10A,H10B,H10C)
;
_olex2_diffrn_ambient_temperature_device 'Oxford Cryosystems'
_olex2_exptl_crystal_mounting_method 'The crystal was mounted on a MITIGEN holder in perfluoroether oil'
_olex2_submission_original_sample_id PSX_6408
_olex2_submission_special_instructions 'No special instructions were received'
_oxdiff_exptl_absorpt_empirical_details
;
Empirical correction (ABSPACK) includes:
- Absorption correction using spherical harmonics
- Frame scaling
;
_oxdiff_exptl_absorpt_empirical_full_max 2.172
_oxdiff_exptl_absorpt_empirical_full_min 0.529

loop_
_space_group_symop_operation_xyz
'x, y, z'
'-x, -y, -z'

loop_
_atom_site_label
_atom_site_type_symbol
_atom_site_fract_x
_atom_site_fract_y
_atom_site_fract_z
_atom_site_U_iso_or_equiv
_atom_site_adp_type
_atom_site_occupancy
_atom_site_site_symmetry_order
_atom_site_calc_flag
_atom_site_refinement_flags_posn
_atom_site_refinement_flags_adp
_atom_site_refinement_flags_occupancy
_atom_site_disorder_assembly
_atom_site_disorder_group
Cl1 Cl 0.21811(9) 0.61867(9) 0.60004(6) 0.0426(2) Uani 1 1 d . . . . .
S1 S 0.62874(8) 0.80879(8) 0.22570(6) 0.0335(2) Uani 1 1 d . . . . .
F1 F 0.6995(2) 0.6313(2) 0.16379(14) 0.0445(4) Uani 1 1 d . . . . .
O1 O 0.7856(3) 0.9225(3) 0.22044(18) 0.0415(5) Uani 1 1 d . . . . .
O2 O 0.5213(3) 0.7990(3) -0.03943(17) 0.0411(5) Uani 1 1 d . . . . .
O16 O 0.2961(2) 0.5165(2) 0.24865(16) 0.0323(4) Uani 1 1 d . . . . .
O18 O 0.1087(3) 0.7255(3) 0.33971(18) 0.0399(5) Uani 1 1 d . . . . .
N1 N 0.4337(3) 0.8247(3) 0.17162(19) 0.0322(5) Uani 1 1 d . . . . .
C1 C 0.4163(4) 0.7161(3) 0.5498(2) 0.0305(5) Uani 1 1 d . . . . .
C2 C 0.5620(4) 0.7816(3) 0.6384(2) 0.0331(6) Uani 1 1 d . . . . .
H2 H 0.550512 0.775882 0.725605 0.040 Uiso 1 1 calc R U . . .
C3 C 0.7232(4) 0.8548(3) 0.6001(2) 0.0351(6) Uani 1 1 d . . . . .
H3 H 0.822723 0.900366 0.660879 0.042 Uiso 1 1 calc R U . . .
C4 C 0.7405(4) 0.8620(3) 0.4722(2) 0.0332(6) Uani 1 1 d . . . . .
H4 H 0.851706 0.911823 0.444992 0.040 Uiso 1 1 calc R U . . .
C5 C 0.5936(3) 0.7958(3) 0.3853(2) 0.0281(5) Uani 1 1 d . . . . .
C6 C 0.4259(3) 0.7233(3) 0.4218(2) 0.0282(5) Uani 1 1 d . . . . .
C7 C 0.2583(4) 0.6587(3) 0.3322(2) 0.0315(5) Uani 1 1 d . . . . .
C8 C 0.1454(4) 0.4470(4) 0.1554(3) 0.0398(6) Uani 1 1 d . . . . .
H8A H 0.185634 0.343333 0.097843 0.060 Uiso 1 1 calc R U . . .
H8B H 0.117389 0.527345 0.104735 0.060 Uiso 1 1 calc R U . . .
H8C H 0.030985 0.423115 0.200380 0.060 Uiso 1 1 calc R U . . .
C9 C 0.4012(4) 0.8270(3) 0.0422(2) 0.0341(6) Uani 1 1 d . . . . .
C10 C 0.2020(4) 0.8702(4) 0.0174(3) 0.0433(7) Uani 1 1 d . . . . .
H10A H 0.187509 0.989639 0.054408 0.065 Uiso 1 1 calc R U . . .
H10B H 0.112247 0.805070 0.057296 0.065 Uiso 1 1 calc R U . . .
H10C H 0.176132 0.844128 -0.075697 0.065 Uiso 1 1 calc R U . . .

loop_
_atom_site_aniso_label
_atom_site_aniso_U_11
_atom_site_aniso_U_22
_atom_site_aniso_U_33
_atom_site_aniso_U_23
_atom_site_aniso_U_13
_atom_site_aniso_U_12
Cl1 0.0434(4) 0.0532(4) 0.0372(4) 0.0220(3) 0.0143(3) 0.0018(3)
S1 0.0304(4) 0.0505(4) 0.0261(3) 0.0197(3) 0.0094(2) 0.0124(3)
F1 0.0493(10) 0.0560(10) 0.0332(8) 0.0161(7) 0.0118(7) 0.0240(8)
O1 0.0325(10) 0.0622(13) 0.0391(10) 0.0296(9) 0.0073(8) 0.0053(9)
O2 0.0465(11) 0.0508(12) 0.0306(9) 0.0165(8) 0.0113(8) 0.0129(9)
O16 0.0329(9) 0.0364(9) 0.0295(8) 0.0102(7) 0.0043(7) 0.0085(7)
O18 0.0294(10) 0.0530(11) 0.0374(10) 0.0090(8) 0.0054(7) 0.0141(8)
N1 0.0330(11) 0.0429(12) 0.0253(10) 0.0157(9) 0.0061(8) 0.0097(9)
C1 0.0332(13) 0.0347(13) 0.0284(12) 0.0149(10) 0.0102(10) 0.0095(10)
C2 0.0427(15) 0.0376(14) 0.0241(12) 0.0145(10) 0.0082(10) 0.0148(11)
C3 0.0366(14) 0.0406(14) 0.0301(13) 0.0108(11) 0.0006(10) 0.0126(11)
C4 0.0288(13) 0.0413(14) 0.0333(13) 0.0149(11) 0.0063(10) 0.0097(11)
C5 0.0304(12) 0.0375(13) 0.0213(11) 0.0144(10) 0.0067(9) 0.0120(10)
C6 0.0310(13) 0.0338(13) 0.0236(11) 0.0120(10) 0.0077(9) 0.0117(10)
C7 0.0329(13) 0.0390(14) 0.0273(12) 0.0155(10) 0.0099(10) 0.0090(11)
C8 0.0354(14) 0.0456(16) 0.0369(14) 0.0076(12) 0.0020(11) 0.0010(12)
C9 0.0394(14) 0.0401(14) 0.0267(12) 0.0151(10) 0.0020(10) 0.0043(11)
C10 0.0329(14) 0.0632(19) 0.0415(15) 0.0287(14) -0.0038(12) -0.0010(13)

loop_
_atom_type_symbol
_atom_type_description
_atom_type_scat_dispersion_real
_atom_type_scat_dispersion_imag
_atom_type_scat_source
C C 0.0181 0.0091 'International Tables Vol C Tables 4.2.6.8 and 6.1.1.4'
H H 0.0000 0.0000 'International Tables Vol C Tables 4.2.6.8 and 6.1.1.4'
Cl Cl 0.3639 0.7018 'International Tables Vol C Tables 4.2.6.8 and 6.1.1.4'
F F 0.0727 0.0534 'International Tables Vol C Tables 4.2.6.8 and 6.1.1.4'
N N 0.0311 0.0180 'International Tables Vol C Tables 4.2.6.8 and 6.1.1.4'
O O 0.0492 0.0322 'International Tables Vol C Tables 4.2.6.8 and 6.1.1.4'
S S 0.3331 0.5567 'International Tables Vol C Tables 4.2.6.8 and 6.1.1.4'

loop_
_exptl_crystal_face_index_h
_exptl_crystal_face_index_k
_exptl_crystal_face_index_l
_exptl_crystal_face_perp_dist
0 -4 -3 0.0240
0 4 3 0.0130
3 3 2 0.0286
4 0 -1 0.0354
-5 -1 1 0.0344
0 2 5 0.0072
4 -1 4 0.0275
0 1 -5 0.0152
0 -1 5 0.0082

loop_
_geom_angle_atom_site_label_1
_geom_angle_atom_site_label_2
_geom_angle_atom_site_label_3
_geom_angle
_geom_angle_site_symmetry_1
_geom_angle_site_symmetry_3
_geom_angle_publ_flag
F1 S1 C5 101.06(10) . . ?
O1 S1 F1 105.58(11) . . ?
O1 S1 N1 122.82(12) . . ?
O1 S1 C5 110.30(12) . . ?
N1 S1 F1 109.35(11) . . ?
N1 S1 C5 105.65(11) . . ?
C7 O16 C8 115.1(2) . . ?
C9 N1 S1 122.72(17) . . ?
C2 C1 Cl1 118.82(19) . . ?
C2 C1 C6 122.0(2) . . ?
C6 C1 Cl1 119.1(2) . . ?
C1 C2 H2 120.0 . . ?
C3 C2 C1 119.9(2) . . ?
C3 C2 H2 120.0 . . ?
C2 C3 H3 120.0 . . ?
C2 C3 C4 120.0(2) . . ?
C4 C3 H3 120.0 . . ?
C3 C4 H4 120.4 . . ?
C5 C4 C3 119.1(2) . . ?
C5 C4 H4 120.4 . . ?
C4 C5 S1 115.97(19) . . ?
C4 C5 C6 122.3(2) . . ?
C6 C5 S1 121.73(18) . . ?
C1 C6 C5 116.6(2) . . ?
C1 C6 C7 119.4(2) . . ?
C5 C6 C7 124.0(2) . . ?
O16 C7 C6 110.88(19) . . ?
O18 C7 O16 125.4(2) . . ?
O18 C7 C6 123.7(2) . . ?
O16 C8 H8A 109.5 . . ?
O16 C8 H8B 109.5 . . ?
O16 C8 H8C 109.5 . . ?
H8A C8 H8B 109.5 . . ?
H8A C8 H8C 109.5 . . ?
H8B C8 H8C 109.5 . . ?
O2 C9 N1 123.7(2) . . ?
O2 C9 C10 124.0(2) . . ?
N1 C9 C10 112.3(2) . . ?
C9 C10 H10A 109.5 . . ?
C9 C10 H10B 109.5 . . ?
C9 C10 H10C 109.5 . . ?
H10A C10 H10B 109.5 . . ?
H10A C10 H10C 109.5 . . ?
H10B C10 H10C 109.5 . . ?

loop_
_geom_bond_atom_site_label_1
_geom_bond_atom_site_label_2
_geom_bond_distance
_geom_bond_site_symmetry_2
_geom_bond_publ_flag
Cl1 C1 1.736(3) . ?
S1 F1 1.5605(17) . ?
S1 O1 1.429(2) . ?
S1 N1 1.508(2) . ?
S1 C5 1.758(2) . ?
O2 C9 1.211(3) . ?
O16 C7 1.331(3) . ?
O16 C8 1.447(3) . ?
O18 C7 1.204(3) . ?
N1 C9 1.408(3) . ?
C1 C2 1.387(4) . ?
C1 C6 1.389(3) . ?
C2 H2 0.9500 . ?
C2 C3 1.377(4) . ?
C3 H3 0.9500 . ?
C3 C4 1.391(3) . ?
C4 H4 0.9500 . ?
C4 C5 1.384(4) . ?
C5 C6 1.403(3) . ?
C6 C7 1.505(4) . ?
C8 H8A 0.9800 . ?
C8 H8B 0.9800 . ?
C8 H8C 0.9800 . ?
C9 C10 1.499(4) . ?
C10 H10A 0.9800 . ?
C10 H10B 0.9800 . ?
C10 H10C 0.9800 . ?

loop_
_geom_torsion_atom_site_label_1
_geom_torsion_atom_site_label_2
_geom_torsion_atom_site_label_3
_geom_torsion_atom_site_label_4
_geom_torsion
_geom_torsion_site_symmetry_1
_geom_torsion_site_symmetry_2
_geom_torsion_site_symmetry_3
_geom_torsion_site_symmetry_4
_geom_torsion_publ_flag
Cl1 C1 C2 C3 177.98(19) . . . . ?
Cl1 C1 C6 C5 -176.79(17) . . . . ?
Cl1 C1 C6 C7 4.7(3) . . . . ?
S1 N1 C9 O2 8.1(4) . . . . ?
S1 N1 C9 C10 -171.1(2) . . . . ?
S1 C5 C6 C1 178.33(17) . . . . ?
S1 C5 C6 C7 -3.2(3) . . . . ?
F1 S1 N1 C9 -67.6(2) . . . . ?
F1 S1 C5 C4 97.3(2) . . . . ?
F1 S1 C5 C6 -83.1(2) . . . . ?
O1 S1 N1 C9 56.8(3) . . . . ?
O1 S1 C5 C4 -14.1(2) . . . . ?
O1 S1 C5 C6 165.58(18) . . . . ?
N1 S1 C5 C4 -148.80(19) . . . . ?
N1 S1 C5 C6 30.8(2) . . . . ?
C1 C2 C3 C4 -0.4(4) . . . . ?
C1 C6 C7 O16 -108.4(2) . . . . ?
C1 C6 C7 O18 69.1(3) . . . . ?
C2 C1 C6 C5 2.0(3) . . . . ?
C2 C1 C6 C7 -176.5(2) . . . . ?
C2 C3 C4 C5 0.4(4) . . . . ?
C3 C4 C5 S1 -179.43(18) . . . . ?
C3 C4 C5 C6 0.9(4) . . . . ?
C4 C5 C6 C1 -2.1(3) . . . . ?
C4 C5 C6 C7 176.4(2) . . . . ?
C5 S1 N1 C9 -175.6(2) . . . . ?
C5 C6 C7 O16 73.2(3) . . . . ?
C5 C6 C7 O18 -109.3(3) . . . . ?
C6 C1 C2 C3 -0.8(4) . . . . ?
C8 O16 C7 O18 4.4(3) . . . . ?
C8 O16 C7 C6 -178.1(2) . . . . ?

loop_
_exptl_oxdiff_crystal_face_indexfrac_h
_exptl_oxdiff_crystal_face_indexfrac_k
_exptl_oxdiff_crystal_face_indexfrac_l
_exptl_oxdiff_crystal_face_x
_exptl_oxdiff_crystal_face_y
_exptl_oxdiff_crystal_face_z
-0.0007 -3.9986 -2.9971 -0.0619 -0.7549 0.6204
0.0007 3.9986 2.9971 0.0619 0.7549 -0.6204
3.0001 2.9994 1.9977 0.0120 0.9909 0.0353
3.9990 0.0006 -0.9996 0.0249 0.5184 0.7173
-4.9986 -1.0004 0.9999 -0.0996 -0.8007 -0.7788
0.0023 1.9992 4.9959 -0.3403 0.6292 -0.5717
4.0020 -0.9992 3.9967 -0.6005 0.7431 0.4428
-0.0030 0.9998 -4.9963 0.6254 -0.2248 0.2745
0.0030 -0.9998 4.9963 -0.6254 0.2248 -0.2745
